data_2226729
loop_
_publ_author_name
'Gowda, B. Thimme'
'Tokar\<c\'ik, Miroslav'
'Shakuntala, K.'
'Ko\<z\'i\<sek, Jozef'
'Fuess, Hartmut'

_publ_section_title
;
 <i>N</i>-(3,4-Dichlorophenyl)maleamic acid
;
_journal_coeditor_code XU2768
_journal_issue 7
_journal_name_full 'Acta Crystallographica Section E'
_journal_page_first o1642
_journal_paper_doi 10.1107/S160053681002129X
_journal_volume 66
_journal_year 2010
_chemical_formula_iupac 'C10 H7 Cl2 N O3'
_chemical_formula_moiety 'C10 H7 Cl2 N O3'
_chemical_formula_sum 'C10 H7 Cl2 N O3'
_chemical_formula_weight 260.07
_chemical_name_systematic
;
<i>N</i>-(3,4-Dichlorophenyl)maleamic acid
;
_space_group_IT_number 2
_symmetry_cell_setting triclinic
_symmetry_space_group_name_Hall '-P 1'
_symmetry_space_group_name_H-M 'P -1'
_atom_sites_solution_hydrogens geom
_atom_sites_solution_primary direct
_atom_sites_solution_secondary difmap
_audit_creation_method 'WinGX routine CIF_UPDATE'
_cell_angle_alpha 85.116(8)
_cell_angle_beta 75.060(9)
_cell_angle_gamma 81.205(7)
_cell_formula_units_Z 4
_cell_length_a 7.1959(7)
_cell_length_b 11.6234(10)
_cell_length_c 13.1399(14)
_cell_measurement_reflns_used 5934
_cell_measurement_temperature 295(2)
_cell_measurement_theta_max 28.0791
_cell_measurement_theta_min 1.6016
_cell_volume 1048.19(18)
_computing_cell_refinement
;
CrysAlis Pro CCD (Oxford Diffraction, 2009)
;
_computing_data_collection
;
CrysAlis Pro CCD (Oxford Diffraction, 2009)
;
_computing_data_reduction
;
CrysAlis Pro RED (Oxford Diffraction, 2009)
;
_computing_molecular_graphics
;
ORTEP-3 (Farrugia, 1997) and DIAMOND (Brandenburg, 2002)
;
_computing_publication_material
;
SHELXL97 (Sheldrick, 2008), PLATON (Spek, 2009) and WinGX
(Farrugia, 1999)
;
_computing_structure_refinement 'SHELXL97 (Sheldrick, 2008)'
_computing_structure_solution 'SHELXS97 (Sheldrick, 2008)'
_diffrn_ambient_temperature 295(2)
_diffrn_detector_area_resol_mean 10.434
_diffrn_measured_fraction_theta_full 0.999
_diffrn_measured_fraction_theta_max 0.999
_diffrn_measurement_device_type 'Oxford Diffraction Gemini R, CCD'
_diffrn_measurement_method '\w scans'
_diffrn_radiation_monochromator graphite
_diffrn_radiation_type MoK\a
_diffrn_radiation_wavelength 0.71073
_diffrn_reflns_av_R_equivalents 0.0264
_diffrn_reflns_limit_h_max 8
_diffrn_reflns_limit_h_min -8
_diffrn_reflns_limit_k_max 14
_diffrn_reflns_limit_k_min -14
_diffrn_reflns_limit_l_max 15
_diffrn_reflns_limit_l_min -15
_diffrn_reflns_number 11933
_diffrn_reflns_theta_full 25.5
_diffrn_reflns_theta_max 25.5
_diffrn_reflns_theta_min 1.77
_diffrn_standards_number 0
_exptl_absorpt_coefficient_mu 0.608
_exptl_absorpt_correction_T_max 0.969
_exptl_absorpt_correction_T_min 0.870
_exptl_absorpt_correction_type multi-scan
_exptl_absorpt_process_details
;
(CrysAlis Pro RED; Oxford Diffraction, 2009)
;
_exptl_crystal_colour colourless
_exptl_crystal_density_diffrn 1.648
_exptl_crystal_density_method 'not measured'
_exptl_crystal_description block
_exptl_crystal_F_000 528
_exptl_crystal_size_max 0.54
_exptl_crystal_size_mid 0.28
_exptl_crystal_size_min 0.11
_refine_diff_density_max 0.33
_refine_diff_density_min -0.231
_refine_ls_extinction_method none
_refine_ls_goodness_of_fit_ref 1.032
_refine_ls_hydrogen_treatment mixed
_refine_ls_matrix_type full
_refine_ls_number_parameters 295
_refine_ls_number_reflns 3897
_refine_ls_number_restraints 2
_refine_ls_restrained_S_all 1.032
_refine_ls_R_factor_all 0.0461
_refine_ls_R_factor_gt 0.0326
_refine_ls_shift/su_max 0.001
_refine_ls_shift/su_mean 0.000
_refine_ls_structure_factor_coef Fsqd
_refine_ls_weighting_details 'calc w=1/[\s^2^(Fo^2^)+(0.0379P)^2^+0.3773P] where P=(Fo^2^+2Fc^2^)/3'
_refine_ls_weighting_scheme calc
_refine_ls_wR_factor_gt 0.0787
_refine_ls_wR_factor_ref 0.0825
_reflns_number_gt 3075
_reflns_number_total 3897
_reflns_threshold_expression I>2sigma(I)
_cod_data_source_file xu2768.cif
_cod_data_source_block I
_cod_database_code 2226729
_cod_database_fobs_code 2226729

loop_
_symmetry_equiv_pos_as_xyz
'x, y, z'
'-x, -y, -z'

loop_
_atom_site_type_symbol
_atom_site_label
_atom_site_fract_x
_atom_site_fract_y
_atom_site_fract_z
_atom_site_U_iso_or_equiv
_atom_site_adp_type
_atom_site_calc_flag
_atom_site_refinement_flags
_atom_site_occupancy
_atom_site_disorder_assembly
_atom_site_disorder_group
C C1 0.6769(3) 0.57748(17) 0.60126(16) 0.0368(5) Uani d . 1 . .
C C2 0.6821(3) 0.45235(17) 0.58531(16) 0.0408(5) Uani d . 1 . .
H H2 0.7495 0.4269 0.519 0.049 Uiso calc R 1 . .
C C3 0.6022(3) 0.37134(17) 0.65399(16) 0.0416(5) Uani d . 1 . .
H H3 0.6257 0.2973 0.6277 0.05 Uiso calc R 1 . .
C C4 0.4826(3) 0.37742(17) 0.76479(16) 0.0386(5) Uani d . 1 . .
C C5 0.7512(3) 0.76165(16) 0.50046(15) 0.0327(4) Uani d . 1 . .
C C6 0.7421(3) 0.83188(16) 0.58292(15) 0.0330(4) Uani d . 1 . .
H H6 0.7353 0.7995 0.6508 0.04 Uiso calc R 1 . .
C C7 0.7433(3) 0.95030(16) 0.56238(15) 0.0313(4) Uani d . 1 . .
C C8 0.7540(3) 1.00008(16) 0.46162(16) 0.0329(4) Uani d . 1 . .
C C9 0.7642(3) 0.92903(18) 0.38049(16) 0.0389(5) Uani d . 1 . .
H H9 0.7725 0.9614 0.3125 0.047 Uiso calc R 1 . .
C C10 0.7623(3) 0.81111(18) 0.39948(16) 0.0380(5) Uani d . 1 . .
H H10 0.7684 0.7642 0.3445 0.046 Uiso calc R 1 . .
N N1 0.7501(2) 0.63960(14) 0.51337(13) 0.0378(4) Uani d . 1 . .
H H1N 0.8028 0.6006 0.458 0.045 Uiso calc R 1 . .
O O1 0.6107(2) 0.62179(12) 0.68815(12) 0.0503(4) Uani d . 1 . .
O O2 0.4523(3) 0.47244(13) 0.81526(12) 0.0562(5) Uani d D 1 . .
H H2A 0.506(4) 0.530(2) 0.776(2) 0.084 Uiso d D 1 . .
O O3 0.4146(2) 0.29115(13) 0.80735(12) 0.0528(4) Uani d . 1 . .
Cl Cl1 0.73228(8) 1.03670(4) 0.66563(4) 0.04481(16) Uani d . 1 . .
Cl Cl2 0.75788(8) 1.14770(4) 0.43458(4) 0.04553(16) Uani d . 1 . .
C C21 0.8620(3) 0.74292(16) 0.90501(15) 0.0325(4) Uani d . 1 . .
C C22 0.8539(3) 0.61620(16) 0.92152(16) 0.0357(5) Uani d . 1 . .
H H22 0.7904 0.5909 0.9888 0.043 Uiso calc R 1 . .
C C23 0.9263(3) 0.53360(17) 0.85204(16) 0.0386(5) Uani d . 1 . .
H H23 0.9045 0.459 0.8795 0.046 Uiso calc R 1 . .
C C24 1.0349(3) 0.53723(17) 0.73945(16) 0.0375(5) Uani d . 1 . .
C C25 0.7588(3) 0.92609(15) 1.00107(15) 0.0286(4) Uani d . 1 . .
C C26 0.8324(3) 1.00323(16) 0.91955(15) 0.0309(4) Uani d . 1 . .
H H26 0.9001 0.9761 0.8538 0.037 Uiso calc R 1 . .
C C27 0.8038(3) 1.12116(16) 0.93712(15) 0.0314(4) Uani d . 1 . .
C C28 0.7036(3) 1.16303(16) 1.03496(16) 0.0335(4) Uani d . 1 . .
C C29 0.6323(3) 1.08583(17) 1.11585(16) 0.0383(5) Uani d . 1 . .
H H29 0.566 1.1131 1.1817 0.046 Uiso calc R 1 . .
C C30 0.6590(3) 0.96819(17) 1.09950(15) 0.0350(5) Uani d . 1 . .
H H30 0.6101 0.9165 1.1544 0.042 Uiso calc R 1 . .
N N2 0.7781(2) 0.80432(13) 0.99092(12) 0.0317(4) Uani d . 1 . .
H H2N 0.7298 0.7645 1.0471 0.038 Uiso calc R 1 . .
O O4 0.9388(3) 0.78924(12) 0.81921(11) 0.0524(4) Uani d . 1 . .
O O5 1.0862(3) 0.63417(13) 0.69133(12) 0.0544(5) Uani d D 1 . .
H H5A 1.039(4) 0.693(2) 0.735(2) 0.082 Uiso d D 1 . .
O O6 1.0751(3) 0.44786(13) 0.69212(12) 0.0558(4) Uani d . 1 . .
Cl Cl3 0.89907(9) 1.21571(4) 0.83501(4) 0.04603(16) Uani d . 1 . .
Cl Cl4 0.66462(9) 1.31041(4) 1.05637(5) 0.05015(17) Uani d . 1 . .

loop_
_atom_site_aniso_label
_atom_site_aniso_U_11
_atom_site_aniso_U_22
_atom_site_aniso_U_33
_atom_site_aniso_U_12
_atom_site_aniso_U_13
_atom_site_aniso_U_23
C1 0.0428(12) 0.0320(10) 0.0322(11) -0.0102(9) 0.0005(9) -0.0035(9)
C2 0.0538(13) 0.0333(11) 0.0300(11) -0.0105(10) 0.0036(10) -0.0078(9)
C3 0.0575(14) 0.0274(10) 0.0353(12) -0.0093(9) 0.0006(10) -0.0069(9)
C4 0.0474(13) 0.0307(11) 0.0344(11) -0.0083(9) -0.0027(10) -0.0021(9)
C5 0.0353(11) 0.0302(10) 0.0297(11) -0.0107(8) 0.0011(8) -0.0020(8)
C6 0.0381(11) 0.0334(10) 0.0262(10) -0.0089(9) -0.0032(9) -0.0009(8)
C7 0.0317(10) 0.0309(10) 0.0296(11) -0.0059(8) -0.0019(8) -0.0075(8)
C8 0.0291(10) 0.0296(10) 0.0349(11) -0.0060(8) 0.0017(8) 0.0001(8)
C9 0.0467(13) 0.0407(12) 0.0258(10) -0.0109(10) -0.0008(9) 0.0012(9)
C10 0.0472(13) 0.0381(11) 0.0267(11) -0.0140(9) 0.0001(9) -0.0049(9)
N1 0.0530(11) 0.0285(9) 0.0271(9) -0.0117(8) 0.0035(8) -0.0061(7)
O1 0.0782(11) 0.0318(8) 0.0324(8) -0.0177(7) 0.0094(8) -0.0081(6)
O2 0.0877(13) 0.0356(9) 0.0338(9) -0.0224(8) 0.0155(8) -0.0073(7)
O3 0.0753(11) 0.0364(8) 0.0393(9) -0.0224(8) 0.0059(8) 0.0026(7)
Cl1 0.0622(4) 0.0363(3) 0.0360(3) -0.0100(2) -0.0076(3) -0.0109(2)
Cl2 0.0530(3) 0.0293(3) 0.0473(3) -0.0066(2) -0.0007(3) 0.0026(2)
C21 0.0427(12) 0.0258(10) 0.0268(10) -0.0041(8) -0.0048(9) -0.0029(8)
C22 0.0488(13) 0.0272(10) 0.0272(10) -0.0082(9) -0.0009(9) -0.0010(8)
C23 0.0544(13) 0.0228(10) 0.0348(11) -0.0071(9) -0.0032(10) -0.0022(8)
C24 0.0469(13) 0.0291(11) 0.0329(11) -0.0018(9) -0.0044(9) -0.0052(9)
C25 0.0314(10) 0.0249(9) 0.0295(10) -0.0034(8) -0.0065(8) -0.0053(8)
C26 0.0367(11) 0.0288(10) 0.0252(10) -0.0041(8) -0.0031(8) -0.0059(8)
C27 0.0339(11) 0.0269(10) 0.0319(11) -0.0072(8) -0.0043(9) 0.0002(8)
C28 0.0377(11) 0.0246(9) 0.0358(11) -0.0019(8) -0.0041(9) -0.0091(8)
C29 0.0429(12) 0.0335(11) 0.0326(11) -0.0040(9) 0.0033(9) -0.0101(9)
C30 0.0418(12) 0.0308(10) 0.0277(10) -0.0073(9) 0.0016(9) -0.0023(8)
N2 0.0435(10) 0.0240(8) 0.0238(8) -0.0070(7) 0.0001(7) -0.0025(6)
O4 0.0877(12) 0.0262(7) 0.0300(8) -0.0089(8) 0.0107(8) -0.0038(6)
O5 0.0841(12) 0.0319(8) 0.0335(9) -0.0109(8) 0.0133(8) -0.0067(7)
O6 0.0867(12) 0.0331(8) 0.0387(9) -0.0062(8) 0.0036(8) -0.0147(7)
Cl3 0.0647(4) 0.0296(3) 0.0360(3) -0.0111(2) 0.0033(3) 0.0010(2)
Cl4 0.0639(4) 0.0256(3) 0.0524(3) -0.0049(2) 0.0037(3) -0.0129(2)

loop_
_atom_type_symbol
_atom_type_description
_atom_type_scat_dispersion_real
_atom_type_scat_dispersion_imag
_atom_type_scat_source
C C 0.0033 0.0016 'International Tables Vol C Tables 4.2.6.8 and 6.1.1.4'
H H 0 0 'International Tables Vol C Tables 4.2.6.8 and 6.1.1.4'
N N 0.0061 0.0033 'International Tables Vol C Tables 4.2.6.8 and 6.1.1.4'
O O 0.0106 0.006 'International Tables Vol C Tables 4.2.6.8 and 6.1.1.4'
Cl Cl 0.1484 0.1585 'International Tables Vol C Tables 4.2.6.8 and 6.1.1.4'

loop_
_geom_angle_atom_site_label_1
_geom_angle_atom_site_label_2
_geom_angle_atom_site_label_3
_geom_angle_site_symmetry_1
_geom_angle_site_symmetry_3
_geom_angle
_geom_angle_publ_flag
O1 C1 N1 . . 122.47(18) ?
O1 C1 C2 . . 123.38(18) ?
N1 C1 C2 . . 114.15(18) ?
C3 C2 C1 . . 128.32(19) ?
C3 C2 H2 . . 115.8 ?
C1 C2 H2 . . 115.8 ?
C2 C3 C4 . . 132.04(19) ?
C2 C3 H3 . . 114 ?
C4 C3 H3 . . 114 ?
O3 C4 O2 . . 120.48(19) ?
O3 C4 C3 . . 118.52(18) ?
O2 C4 C3 . . 121.00(18) ?
C10 C5 C6 . . 119.89(18) ?
C10 C5 N1 . . 116.76(17) ?
C6 C5 N1 . . 123.36(18) ?
C7 C6 C5 . . 119.00(18) ?
C7 C6 H6 . . 120.5 ?
C5 C6 H6 . . 120.5 ?
C6 C7 C8 . . 121.28(18) ?
C6 C7 Cl1 . . 118.55(15) ?
C8 C7 Cl1 . . 120.16(15) ?
C9 C8 C7 . . 118.99(18) ?
C9 C8 Cl2 . . 119.23(15) ?
C7 C8 Cl2 . . 121.78(15) ?
C10 C9 C8 . . 120.57(19) ?
C10 C9 H9 . . 119.7 ?
C8 C9 H9 . . 119.7 ?
C9 C10 C5 . . 120.27(19) ?
C9 C10 H10 . . 119.9 ?
C5 C10 H10 . . 119.9 ?
C1 N1 C5 . . 127.91(17) ?
C1 N1 H1N . . 116 ?
C5 N1 H1N . . 116 ?
C4 O2 H2A . . 112(2) ?
O4 C21 N2 . . 122.46(17) ?
O4 C21 C22 . . 123.11(17) ?
N2 C21 C22 . . 114.43(17) ?
C23 C22 C21 . . 128.12(19) ?
C23 C22 H22 . . 115.9 ?
C21 C22 H22 . . 115.9 ?
C22 C23 C24 . . 132.64(19) ?
C22 C23 H23 . . 113.7 ?
C24 C23 H23 . . 113.7 ?
O6 C24 O5 . . 119.99(19) ?
O6 C24 C23 . . 118.96(18) ?
O5 C24 C23 . . 121.05(17) ?
C26 C25 C30 . . 119.63(17) ?
C26 C25 N2 . . 123.62(17) ?
C30 C25 N2 . . 116.75(17) ?
C27 C26 C25 . . 119.21(18) ?
C27 C26 H26 . . 120.4 ?
C25 C26 H26 . . 120.4 ?
C26 C27 C28 . . 121.11(18) ?
C26 C27 Cl3 . . 118.51(15) ?
C28 C27 Cl3 . . 120.37(14) ?
C29 C28 C27 . . 119.39(17) ?
C29 C28 Cl4 . . 119.48(15) ?
C27 C28 Cl4 . . 121.13(15) ?
C28 C29 C30 . . 120.20(18) ?
C28 C29 H29 . . 119.9 ?
C30 C29 H29 . . 119.9 ?
C29 C30 C25 . . 120.46(18) ?
C29 C30 H30 . . 119.8 ?
C25 C30 H30 . . 119.8 ?
C21 N2 C25 . . 128.46(16) ?
C21 N2 H2N . . 115.8 ?
C25 N2 H2N . . 115.8 ?
C24 O5 H5A . . 109.4(19) ?

loop_
_geom_bond_atom_site_label_1
_geom_bond_atom_site_label_2
_geom_bond_site_symmetry_2
_geom_bond_distance
_geom_bond_publ_flag
C1 O1 . 1.241(2) ?
C1 N1 . 1.339(3) ?
C1 C2 . 1.481(3) ?
C2 C3 . 1.336(3) ?
C2 H2 . 0.93 ?
C3 C4 . 1.489(3) ?
C3 H3 . 0.93 ?
C4 O3 . 1.213(2) ?
C4 O2 . 1.298(2) ?
C5 C10 . 1.388(3) ?
C5 C6 . 1.394(3) ?
C5 N1 . 1.415(2) ?
C6 C7 . 1.381(3) ?
C6 H6 . 0.93 ?
C7 C8 . 1.387(3) ?
C7 Cl1 . 1.7343(19) ?
C8 C9 . 1.384(3) ?
C8 Cl2 . 1.7253(19) ?
C9 C10 . 1.374(3) ?
C9 H9 . 0.93 ?
C10 H10 . 0.93 ?
N1 H1N . 0.86 ?
O2 H2A . 0.89(2) ?
C21 O4 . 1.238(2) ?
C21 N2 . 1.342(2) ?
C21 C22 . 1.478(3) ?
C22 C23 . 1.333(3) ?
C22 H22 . 0.93 ?
C23 C24 . 1.485(3) ?
C23 H23 . 0.93 ?
C24 O6 . 1.214(2) ?
C24 O5 . 1.300(2) ?
C25 C26 . 1.386(3) ?
C25 C30 . 1.396(3) ?
C25 N2 . 1.415(2) ?
C26 C27 . 1.385(3) ?
C26 H26 . 0.93 ?
C27 C28 . 1.390(3) ?
C27 Cl3 . 1.7271(19) ?
C28 C29 . 1.377(3) ?
C28 Cl4 . 1.7282(19) ?
C29 C30 . 1.379(3) ?
C29 H29 . 0.93 ?
C30 H30 . 0.93 ?
N2 H2N . 0.86 ?
O5 H5A . 0.90(2) ?

loop_
_geom_hbond_atom_site_label_D
_geom_hbond_atom_site_label_H
_geom_hbond_atom_site_label_A
_geom_hbond_site_symmetry_A
_geom_hbond_distance_DH
_geom_hbond_distance_HA
_geom_hbond_distance_DA
_geom_hbond_angle_DHA
N1 H1N O6 2_766 0.86 2.03 2.869(2) 165
N2 H2N O3 2_667 0.86 2.03 2.873(2) 166
O2 H2A O1 . 0.89(2) 1.61(2) 2.496(2) 171(3)
O5 H5A O4 . 0.90(2) 1.59(2) 2.492(2) 174(3)

loop_
_geom_torsion_atom_site_label_1
_geom_torsion_atom_site_label_2
_geom_torsion_atom_site_label_3
_geom_torsion_atom_site_label_4
_geom_torsion_site_symmetry_1
_geom_torsion_site_symmetry_2
_geom_torsion_site_symmetry_3
_geom_torsion_site_symmetry_4
_geom_torsion
_geom_torsion_publ_flag
O1 C1 C2 C3 . . . . 7.9(4) ?
N1 C1 C2 C3 . . . . -172.1(2) ?
C1 C2 C3 C4 . . . . 1.2(4) ?
C2 C3 C4 O3 . . . . 174.2(2) ?
C2 C3 C4 O2 . . . . -6.2(4) ?
C10 C5 C6 C7 . . . . 0.3(3) ?
N1 C5 C6 C7 . . . . -179.75(19) ?
C5 C6 C7 C8 . . . . -0.2(3) ?
C5 C6 C7 Cl1 . . . . -179.91(15) ?
C6 C7 C8 C9 . . . . -0.2(3) ?
Cl1 C7 C8 C9 . . . . 179.47(15) ?
C6 C7 C8 Cl2 . . . . -179.39(15) ?
Cl1 C7 C8 Cl2 . . . . 0.3(2) ?
C7 C8 C9 C10 . . . . 0.5(3) ?
Cl2 C8 C9 C10 . . . . 179.72(16) ?
C8 C9 C10 C5 . . . . -0.4(3) ?
C6 C5 C10 C9 . . . . 0.0(3) ?
N1 C5 C10 C9 . . . . -179.96(19) ?
O1 C1 N1 C5 . . . . -5.8(4) ?
C2 C1 N1 C5 . . . . 174.17(19) ?
C10 C5 N1 C1 . . . . -155.1(2) ?
C6 C5 N1 C1 . . . . 24.9(3) ?
O4 C21 C22 C23 . . . . 1.3(4) ?
N2 C21 C22 C23 . . . . -179.0(2) ?
C21 C22 C23 C24 . . . . 0.0(4) ?
C22 C23 C24 O6 . . . . -175.8(2) ?
C22 C23 C24 O5 . . . . 3.9(4) ?
C30 C25 C26 C27 . . . . -0.6(3) ?
N2 C25 C26 C27 . . . . 179.24(18) ?
C25 C26 C27 C28 . . . . 0.2(3) ?
C25 C26 C27 Cl3 . . . . 179.23(15) ?
C26 C27 C28 C29 . . . . 0.3(3) ?
Cl3 C27 C28 C29 . . . . -178.67(16) ?
C26 C27 C28 Cl4 . . . . -178.99(16) ?
Cl3 C27 C28 Cl4 . . . . 2.0(3) ?
C27 C28 C29 C30 . . . . -0.5(3) ?
Cl4 C28 C29 C30 . . . . 178.78(17) ?
C28 C29 C30 C25 . . . . 0.2(3) ?
C26 C25 C30 C29 . . . . 0.3(3) ?
N2 C25 C30 C29 . . . . -179.47(18) ?
O4 C21 N2 C25 . . . . 0.7(3) ?
C22 C21 N2 C25 . . . . -179.03(18) ?
C26 C25 N2 C21 . . . . -1.7(3) ?
C30 C25 N2 C21 . . . . 178.07(19) ?
